data_7717173
loop_
_publ_author_name
'Koptseva, Tatyana S.'
'Skatova, Alexandra A.'
'Moskalev, Mikhail V.'
'Rumyantcev, Roman V.'
'Fedushkin, Igor L.'

_publ_section_title
;
 Hydro-coupling of isocyanates promoted by 1,2-bis(arylimino)acenaphthene
 aluminum hydrides.
;
_journal_issue 42
_journal_name_full 'Dalton transactions (Cambridge, England : 2003)'
_journal_page_first 17308
_journal_page_last 17312
_journal_paper_doi 10.1039/d4dt02597k
_journal_volume 53
_journal_year 2024
_chemical_formula_sum 'C48 H65 Al N4 O2.5'
_chemical_formula_weight 765.02
_space_group_crystal_system monoclinic
_space_group_IT_number 15
_space_group_name_Hall '-I 2ya'
_space_group_name_H-M_alt 'I 1 2/a 1'
_atom_sites_solution_hydrogens geom
_atom_sites_solution_primary dual
_atom_sites_solution_secondary difmap
_audit_creation_method SHELXL-2019/3
_audit_update_record
;
2024-06-20 deposited with the CCDC.	2024-10-01 downloaded from the CCDC.
;
_cell_angle_alpha 90
_cell_angle_beta 97.485(2)
_cell_angle_gamma 90
_cell_formula_units_Z 8
_cell_length_a 19.8354(4)
_cell_length_b 10.1426(2)
_cell_length_c 44.3154(8)
_cell_measurement_reflns_used 14630
_cell_measurement_temperature 100(2)
_cell_measurement_theta_max 30.8850
_cell_measurement_theta_min 2.3900
_cell_volume 8839.5(3)
_computing_cell_refinement 'CrysAlisPro 1.171.42.49 (Rigaku OD, 2022)'
_computing_data_collection 'CrysAlisPro 1.171.42.49 (Rigaku OD, 2022)'
_computing_data_reduction 'CrysAlisPro 1.171.42.49 (Rigaku OD, 2022)'
_computing_molecular_graphics 'Diamond. Ver. 3.2k. (Putz & Brandernburg, 2014)'
_computing_publication_material 'Diamond. Ver. 3.2k. (Putz & Brandernburg, 2014)'
_computing_structure_refinement SHELXL-2019/3
_computing_structure_solution SHELXT-2014/5
_diffrn_ambient_temperature 100(2)
_diffrn_detector_area_resol_mean 16.0704
_diffrn_measured_fraction_theta_full 0.999
_diffrn_measured_fraction_theta_max 0.999
_diffrn_measurement_device_type 'Xcalibur, Eos'
_diffrn_measurement_method '\w scans'
_diffrn_radiation_type MoK\a
_diffrn_radiation_wavelength 0.71073
_diffrn_reflns_av_R_equivalents 0.0762
_diffrn_reflns_av_unetI/netI 0.0611
_diffrn_reflns_Laue_measured_fraction_full 0.999
_diffrn_reflns_Laue_measured_fraction_max 0.999
_diffrn_reflns_limit_h_max 28
_diffrn_reflns_limit_h_min -28
_diffrn_reflns_limit_k_max 14
_diffrn_reflns_limit_k_min -14
_diffrn_reflns_limit_l_max 62
_diffrn_reflns_limit_l_min -63
_diffrn_reflns_number 87011
_diffrn_reflns_point_group_measured_fraction_full 0.999
_diffrn_reflns_point_group_measured_fraction_max 0.999
_diffrn_reflns_theta_full 25.242
_diffrn_reflns_theta_max 30.508
_diffrn_reflns_theta_min 2.061
_diffrn_source 'fine-focus sealed X-ray tube'
_exptl_absorpt_coefficient_mu 0.089
_exptl_absorpt_correction_T_max 0.982
_exptl_absorpt_correction_T_min 0.969
_exptl_absorpt_correction_type analytical
_exptl_absorpt_process_details
;
CrysAlisPro 1.171.42.49 (Rigaku Oxford Diffraction, 2022)
Analytical numeric absorption correction using a multifaceted crystal
model based on expressions derived by R.C. Clark & J.S. Reid.
(Clark, R. C. & Reid, J. S. (1995). Acta Cryst. A51, 887-897)
Empirical absorption correction using spherical harmonics,
implemented in SCALE3 ABSPACK scaling algorithm.
;
_exptl_crystal_colour brown
_exptl_crystal_density_diffrn 1.150
_exptl_crystal_description rhombus
_exptl_crystal_F_000 3312
_exptl_crystal_size_max 0.470
_exptl_crystal_size_mid 0.350
_exptl_crystal_size_min 0.270
_refine_diff_density_max 0.429
_refine_diff_density_min -0.386
_refine_diff_density_rms 0.051
_refine_ls_extinction_method none
_refine_ls_goodness_of_fit_ref 1.012
_refine_ls_hydrogen_treatment constr
_refine_ls_matrix_type full
_refine_ls_number_parameters 604
_refine_ls_number_reflns 13497
_refine_ls_number_restraints 254
_refine_ls_restrained_S_all 1.021
_refine_ls_R_factor_all 0.1168
_refine_ls_R_factor_gt 0.0598
_refine_ls_shift/su_max 0.001
_refine_ls_shift/su_mean 0.000
_refine_ls_structure_factor_coef Fsqd
_refine_ls_weighting_details 'w=1/[\s^2^(Fo^2^)+(0.0468P)^2^+10.4713P] where P=(Fo^2^+2Fc^2^)/3'
_refine_ls_weighting_scheme calc
_refine_ls_wR_factor_gt 0.1240
_refine_ls_wR_factor_ref 0.1481
_reflns_Friedel_coverage 0.000
_reflns_number_gt 8269
_reflns_number_total 13497
_reflns_threshold_expression 'I > 2\s(I)'
_cod_data_source_file d4dt02597k2.cif
_cod_data_source_block albianocntbu1
_cod_depositor_comments 'Adding full bibliography for 7717170--7717178.cif.'
_cod_original_sg_symbol_H-M 'I 2/a'
_cod_original_formula_sum 'C48 H65 Al N4 O2.50'
_cod_database_code 7717173
_shelx_shelxl_version_number 2019/3
_shelx_space_group_comment
;
The symmetry employed for this shelxl refinement is uniquely defined
by the following loop, which should always be used as a source of
symmetry information in preference to the above space-group names.
They are only intended as comments.
;
_shelx_estimated_absorpt_t_min 0.959
_shelx_estimated_absorpt_t_max 0.976
_oxdiff_exptl_absorpt_empirical_full_min 0.937
_oxdiff_exptl_absorpt_empirical_full_max 1.102
_oxdiff_exptl_absorpt_empirical_details
;
Empirical correction (ABSPACK) includes:
- Absorption correction using spherical harmonics
- Frame scaling
;

loop_
_space_group_symop_operation_xyz
'x, y, z'
'-x+1/2, y, -z'
'x+1/2, y+1/2, z+1/2'
'-x+1, y+1/2, -z+1/2'
'-x, -y, -z'
'x-1/2, -y, z'
'-x+1/2, -y+1/2, -z+1/2'
'x, -y+1/2, z+1/2'

loop_
_atom_site_label
_atom_site_type_symbol
_atom_site_fract_x
_atom_site_fract_y
_atom_site_fract_z
_atom_site_U_iso_or_equiv
_atom_site_adp_type
_atom_site_occupancy
_atom_site_site_symmetry_order
_atom_site_calc_flag
_atom_site_refinement_flags_posn
_atom_site_refinement_flags_adp
_atom_site_refinement_flags_occupancy
_atom_site_disorder_assembly
_atom_site_disorder_group
Al1 Al 0.33747(3) 0.28455(5) 0.62584(2) 0.02170(12) Uani 1 1 d . . . . .
O1 O 0.33240(7) 0.46662(13) 0.61548(3) 0.0302(3) Uani 1 1 d D . . . .
O2 O 0.30789(6) 0.10879(12) 0.63126(3) 0.0260(3) Uani 1 1 d D . . . .
N1 N 0.42081(7) 0.23538(14) 0.60745(3) 0.0230(3) Uani 1 1 d . . . . .
N2 N 0.40320(7) 0.30227(14) 0.66362(3) 0.0203(3) Uani 1 1 d . . . . .
N3 N 0.27687(9) 0.32543(18) 0.58568(4) 0.0273(4) Uani 0.8277(12) 1 d D U P A 1
N4 N 0.25305(9) 0.27398(18) 0.64839(4) 0.0250(4) Uani 0.8277(12) 1 d D U P A 1
N3' N 0.2553(4) 0.3776(8) 0.64057(18) 0.0273(4) Uani 0.1723(12) 1 d D U P A 2
N4' N 0.2716(4) 0.2041(8) 0.58979(15) 0.0250(4) Uani 0.1723(12) 1 d D U P A 2
C1 C 0.47561(9) 0.23639(17) 0.62816(4) 0.0233(3) Uani 1 1 d . . . . .
C2 C 0.46606(8) 0.27357(17) 0.65852(4) 0.0215(3) Uani 1 1 d . . . . .
C3 C 0.53240(8) 0.27094(17) 0.67760(4) 0.0223(3) Uani 1 1 d . . . . .
C4 C 0.57976(9) 0.22917(17) 0.65790(4) 0.0246(4) Uani 1 1 d . . . . .
C5 C 0.54785(9) 0.20754(18) 0.62770(4) 0.0257(4) Uani 1 1 d . . . . .
C6 C 0.58803(10) 0.1705(2) 0.60606(5) 0.0326(4) Uani 1 1 d . . . . .
H6A H 0.568707 0.155289 0.585591 0.039 Uiso 1 1 calc R U . . .
C7 C 0.65894(10) 0.1554(2) 0.61500(5) 0.0386(5) Uani 1 1 d . . . . .
H7A H 0.686700 0.129924 0.600072 0.046 Uiso 1 1 calc R U . . .
C8 C 0.68912(10) 0.1760(2) 0.64422(5) 0.0351(5) Uani 1 1 d . . . . .
H8A H 0.736803 0.164400 0.649186 0.042 Uiso 1 1 calc R U . . .
C9 C 0.64910(9) 0.21461(19) 0.66716(4) 0.0288(4) Uani 1 1 d . . . . .
C10 C 0.67232(10) 0.24398(19) 0.69814(4) 0.0319(4) Uani 1 1 d . . . . .
H10A H 0.719177 0.235338 0.705690 0.038 Uiso 1 1 calc R U . . .
C11 C 0.62724(10) 0.28467(19) 0.71710(4) 0.0293(4) Uani 1 1 d . . . . .
H11A H 0.644017 0.304235 0.737680 0.035 Uiso 1 1 calc R U . . .
C12 C 0.55633(9) 0.29902(17) 0.70740(4) 0.0254(4) Uani 1 1 d . . . . .
H12A H 0.526355 0.327271 0.721168 0.030 Uiso 1 1 calc R U . . .
C13 C 0.42960(9) 0.19250(18) 0.57727(4) 0.0247(4) Uani 1 1 d . . . . .
C14 C 0.44103(9) 0.28680(19) 0.55528(4) 0.0274(4) Uani 1 1 d . . . . .
C15 C 0.44946(10) 0.2429(2) 0.52624(4) 0.0339(4) Uani 1 1 d . . . . .
H15A H 0.457653 0.305193 0.511120 0.041 Uiso 1 1 calc R U . . .
C16 C 0.44609(11) 0.1099(2) 0.51900(4) 0.0364(5) Uani 1 1 d . . . . .
H16A H 0.450789 0.081740 0.498935 0.044 Uiso 1 1 calc R U . . .
C17 C 0.43592(10) 0.0188(2) 0.54098(4) 0.0331(4) Uani 1 1 d . . . . .
H17A H 0.434415 -0.072197 0.535905 0.040 Uiso 1 1 calc R U . . .
C18 C 0.42776(9) 0.05700(19) 0.57061(4) 0.0275(4) Uani 1 1 d . . . . .
C19 C 0.44692(11) 0.4329(2) 0.56277(4) 0.0340(4) Uani 1 1 d . . . . .
H19A H 0.428269 0.447826 0.582400 0.041 Uiso 1 1 calc R U . . .
C20 C 0.40700(13) 0.5185(2) 0.53853(5) 0.0476(6) Uani 1 1 d . . . . .
H20A H 0.360118 0.486300 0.534478 0.071 Uiso 1 1 calc R U . . .
H20B H 0.428241 0.514492 0.519781 0.071 Uiso 1 1 calc R U . . .
H20C H 0.406929 0.609914 0.545699 0.071 Uiso 1 1 calc R U . . .
C21 C 0.52157(12) 0.4762(2) 0.56704(6) 0.0513(6) Uani 1 1 d . . . . .
H21A H 0.546818 0.425433 0.583626 0.077 Uiso 1 1 calc R U . . .
H21B H 0.524427 0.570314 0.572034 0.077 Uiso 1 1 calc R U . . .
H21C H 0.541202 0.460482 0.548177 0.077 Uiso 1 1 calc R U . . .
C22 C 0.41810(10) -0.04822(19) 0.59419(4) 0.0318(4) Uani 1 1 d . . . . .
H22A H 0.412139 -0.002345 0.613639 0.038 Uiso 1 1 calc R U . . .
C23 C 0.35490(12) -0.1325(2) 0.58500(5) 0.0441(5) Uani 1 1 d . . . . .
H23A H 0.314328 -0.076472 0.583245 0.066 Uiso 1 1 calc R U . . .
H23B H 0.351590 -0.200317 0.600491 0.066 Uiso 1 1 calc R U . . .
H23C H 0.358246 -0.174798 0.565365 0.066 Uiso 1 1 calc R U . . .
C24 C 0.48116(12) -0.1361(2) 0.60027(6) 0.0479(6) Uani 1 1 d . . . . .
H24A H 0.520922 -0.081636 0.607311 0.072 Uiso 1 1 calc R U . . .
H24B H 0.488515 -0.181570 0.581460 0.072 Uiso 1 1 calc R U . . .
H24C H 0.474397 -0.201272 0.615914 0.072 Uiso 1 1 calc R U . . .
C25 C 0.39406(8) 0.34126(17) 0.69395(4) 0.0212(3) Uani 1 1 d . . . . .
C26 C 0.40024(9) 0.47514(17) 0.70203(4) 0.0241(4) Uani 1 1 d . . . . .
C27 C 0.39274(10) 0.51027(19) 0.73182(4) 0.0297(4) Uani 1 1 d . . . . .
H27A H 0.396749 0.600297 0.737701 0.036 Uiso 1 1 calc R U . . .
C28 C 0.37959(10) 0.4169(2) 0.75296(4) 0.0333(4) Uani 1 1 d . . . . .
H28A H 0.374590 0.442818 0.773150 0.040 Uiso 1 1 calc R U . . .
C29 C 0.37372(10) 0.28554(19) 0.74470(4) 0.0296(4) Uani 1 1 d . . . . .
H29A H 0.364970 0.221713 0.759388 0.035 Uiso 1 1 calc R U . . .
C30 C 0.38043(9) 0.24527(17) 0.71521(4) 0.0241(4) Uani 1 1 d . . . . .
C31 C 0.41612(10) 0.58132(18) 0.67985(4) 0.0287(4) Uani 1 1 d . . . . .
H31A H 0.420377 0.538244 0.659887 0.034 Uiso 1 1 calc R U . . .
C32 C 0.35908(10) 0.6834(2) 0.67475(5) 0.0360(5) Uani 1 1 d . . . . .
H32A H 0.316669 0.639834 0.666318 0.054 Uiso 1 1 calc R U . . .
H32B H 0.370870 0.750763 0.660482 0.054 Uiso 1 1 calc R U . . .
H32C H 0.353117 0.724956 0.694191 0.054 Uiso 1 1 calc R U . . .
C33 C 0.48347(11) 0.6495(2) 0.69094(6) 0.0436(5) Uani 1 1 d . . . . .
H33A H 0.520498 0.584917 0.692167 0.065 Uiso 1 1 calc R U . . .
H33B H 0.481400 0.687614 0.711114 0.065 Uiso 1 1 calc R U . . .
H33C H 0.491738 0.719563 0.676651 0.065 Uiso 1 1 calc R U . . .
C34 C 0.37452(9) 0.09995(18) 0.70706(4) 0.0262(4) Uani 1 1 d . . . . .
H34A H 0.371755 0.092331 0.684438 0.031 Uiso 1 1 calc R U . . .
C35 C 0.31020(10) 0.0377(2) 0.71659(5) 0.0348(4) Uani 1 1 d . . . . .
H35A H 0.270365 0.088959 0.708056 0.052 Uiso 1 1 calc R U . . .
H35B H 0.313348 0.037222 0.738847 0.052 Uiso 1 1 calc R U . . .
H35C H 0.305745 -0.053043 0.708978 0.052 Uiso 1 1 calc R U . . .
C36 C 0.43804(10) 0.0246(2) 0.72122(5) 0.0351(4) Uani 1 1 d . . . . .
H36A H 0.478242 0.060253 0.713360 0.053 Uiso 1 1 calc R U . . .
H36B H 0.433097 -0.069049 0.715918 0.053 Uiso 1 1 calc R U . . .
H36C H 0.443303 0.034424 0.743397 0.053 Uiso 1 1 calc R U . . .
C37 C 0.29145(11) 0.4472(2) 0.59152(5) 0.0309(5) Uani 0.8277(12) 1 d D U P A 1
H37A H 0.272891 0.517217 0.578806 0.037 Uiso 0.8277(12) 1 calc R U P A 1
C38 C 0.22721(11) 0.2782(2) 0.56003(5) 0.0322(5) Uani 0.8277(12) 1 d D U P A 1
C39 C 0.19409(14) 0.3906(3) 0.54102(6) 0.0470(7) Uani 0.8277(12) 1 d D U P A 1
H39A H 0.229061 0.441153 0.532367 0.071 Uiso 0.8277(12) 1 calc R U P A 1
H39B H 0.170321 0.448404 0.553878 0.071 Uiso 0.8277(12) 1 calc R U P A 1
H39C H 0.161466 0.354969 0.524529 0.071 Uiso 0.8277(12) 1 calc R U P A 1
C40 C 0.17269(13) 0.1969(3) 0.57271(6) 0.0420(6) Uani 0.8277(12) 1 d D U P A 1
H40A H 0.148658 0.252429 0.585930 0.063 Uiso 0.8277(12) 1 calc R U P A 1
H40B H 0.194052 0.122706 0.584479 0.063 Uiso 0.8277(12) 1 calc R U P A 1
H40C H 0.140318 0.163333 0.555870 0.063 Uiso 0.8277(12) 1 calc R U P A 1
C41 C 0.26496(13) 0.1886(3) 0.54019(6) 0.0414(6) Uani 0.8277(12) 1 d D U P A 1
H41A H 0.300370 0.239302 0.531887 0.062 Uiso 0.8277(12) 1 calc R U P A 1
H41B H 0.232838 0.153501 0.523442 0.062 Uiso 0.8277(12) 1 calc R U P A 1
H41C H 0.285889 0.115549 0.552504 0.062 Uiso 0.8277(12) 1 calc R U P A 1
C42 C 0.25654(11) 0.1488(2) 0.64394(5) 0.0270(4) Uani 0.8277(12) 1 d D U P A 1
H42A H 0.223332 0.089548 0.649634 0.032 Uiso 0.8277(12) 1 calc R U P A 1
C43 C 0.19554(11) 0.3388(2) 0.66094(6) 0.0321(6) Uani 0.8277(12) 1 d D U P A 1
C44 C 0.17053(16) 0.4513(3) 0.63976(6) 0.0498(7) Uani 0.8277(12) 1 d D U P A 1
H44A H 0.153090 0.415817 0.619685 0.075 Uiso 0.8277(12) 1 calc R U P A 1
H44B H 0.208232 0.511829 0.637813 0.075 Uiso 0.8277(12) 1 calc R U P A 1
H44C H 0.134129 0.498828 0.648114 0.075 Uiso 0.8277(12) 1 calc R U P A 1
C45 C 0.22031(19) 0.3948(3) 0.69234(7) 0.0332(6) Uani 0.8277(12) 1 d D U P A 1
H45A H 0.235583 0.322657 0.706272 0.050 Uiso 0.8277(12) 1 calc R U P A 1
H45B H 0.183059 0.442369 0.700035 0.050 Uiso 0.8277(12) 1 calc R U P A 1
H45C H 0.258207 0.455500 0.690892 0.050 Uiso 0.8277(12) 1 calc R U P A 1
C46 C 0.13774(15) 0.2412(3) 0.66360(8) 0.0574(9) Uani 0.8277(12) 1 d D U P A 1
H46A H 0.121161 0.205703 0.643425 0.086 Uiso 0.8277(12) 1 calc R U P A 1
H46B H 0.100526 0.286576 0.671847 0.086 Uiso 0.8277(12) 1 calc R U P A 1
H46C H 0.154525 0.168937 0.677215 0.086 Uiso 0.8277(12) 1 calc R U P A 1
C37' C 0.2742(3) 0.4756(9) 0.6251(2) 0.0309(5) Uani 0.1723(12) 1 d D U P A 2
H37B H 0.246200 0.551255 0.621006 0.037 Uiso 0.1723(12) 1 calc R U P A 2
C38' C 0.1925(4) 0.3732(11) 0.6556(2) 0.0322(5) Uani 0.1723(12) 1 d D U P A 2
C39' C 0.1695(7) 0.2300(10) 0.6553(3) 0.0470(7) Uani 0.1723(12) 1 d D U P A 2
H39D H 0.135478 0.214706 0.637515 0.071 Uiso 0.1723(12) 1 calc R U P A 2
H39E H 0.149427 0.211172 0.673897 0.071 Uiso 0.1723(12) 1 calc R U P A 2
H39F H 0.208623 0.172086 0.654241 0.071 Uiso 0.1723(12) 1 calc R U P A 2
C40' C 0.1345(7) 0.4585(11) 0.6408(3) 0.0420(6) Uani 0.1723(12) 1 d D U P A 2
H40D H 0.125635 0.438179 0.619037 0.063 Uiso 0.1723(12) 1 calc R U P A 2
H40E H 0.146854 0.551725 0.643513 0.063 Uiso 0.1723(12) 1 calc R U P A 2
H40F H 0.093548 0.440706 0.650347 0.063 Uiso 0.1723(12) 1 calc R U P A 2
C41' C 0.2127(12) 0.4166(17) 0.6884(3) 0.0414(6) Uani 0.1723(12) 1 d D U P A 2
H41D H 0.232088 0.505583 0.688749 0.062 Uiso 0.1723(12) 1 calc R U P A 2
H41E H 0.246559 0.355352 0.698571 0.062 Uiso 0.1723(12) 1 calc R U P A 2
H41F H 0.172443 0.416924 0.699117 0.062 Uiso 0.1723(12) 1 calc R U P A 2
C42' C 0.2680(4) 0.1009(9) 0.60643(14) 0.0270(4) Uani 0.1723(12) 1 d D U P A 2
H42B H 0.239146 0.027752 0.600824 0.032 Uiso 0.1723(12) 1 calc R U P A 2
C43' C 0.2294(4) 0.2210(8) 0.55975(16) 0.0321(6) Uani 0.1723(12) 1 d D U P A 2
C44' C 0.1628(5) 0.2836(13) 0.5657(3) 0.0498(7) Uani 0.1723(12) 1 d D U P A 2
H44D H 0.146032 0.239061 0.582927 0.075 Uiso 0.1723(12) 1 calc R U P A 2
H44E H 0.129124 0.274789 0.547577 0.075 Uiso 0.1723(12) 1 calc R U P A 2
H44F H 0.170145 0.377192 0.570545 0.075 Uiso 0.1723(12) 1 calc R U P A 2
C45' C 0.2660(5) 0.3150(10) 0.5406(2) 0.0332(6) Uani 0.1723(12) 1 d D U P A 2
H45D H 0.305571 0.270514 0.534080 0.050 Uiso 0.1723(12) 1 calc R U P A 2
H45E H 0.281066 0.392995 0.552651 0.050 Uiso 0.1723(12) 1 calc R U P A 2
H45F H 0.234942 0.341970 0.522599 0.050 Uiso 0.1723(12) 1 calc R U P A 2
C46' C 0.2166(7) 0.0919(10) 0.5426(3) 0.0574(9) Uani 0.1723(12) 1 d D U P A 2
H46D H 0.258075 0.038397 0.545305 0.086 Uiso 0.1723(12) 1 calc R U P A 2
H46E H 0.203492 0.110051 0.520947 0.086 Uiso 0.1723(12) 1 calc R U P A 2
H46F H 0.179852 0.043799 0.550619 0.086 Uiso 0.1723(12) 1 calc R U P A 2
O1S O 0.2619(13) 0.754(3) 0.5045(5) 0.084(4) Uani 0.348(3) 1 d D U P B -1
C1S C 0.2007(11) 0.815(2) 0.5093(5) 0.156(10) Uani 0.348(3) 1 d D U P B -1
H1SA H 0.167855 0.811710 0.490446 0.188 Uiso 0.348(3) 1 calc R U P B -1
H1SB H 0.208791 0.907930 0.515210 0.188 Uiso 0.348(3) 1 calc R U P B -1
C2S C 0.1738(11) 0.741(2) 0.5340(5) 0.144(7) Uani 0.348(3) 1 d D U P B -1
H2SA H 0.149573 0.801573 0.546055 0.216 Uiso 0.348(3) 1 calc R U P B -1
H2SB H 0.211511 0.699803 0.547214 0.216 Uiso 0.348(3) 1 calc R U P B -1
H2SC H 0.142391 0.672228 0.525201 0.216 Uiso 0.348(3) 1 calc R U P B -1
C3S C 0.2940(4) 0.8449(8) 0.4872(2) 0.0424(17) Uani 0.348(3) 1 d D U P B -1
H3SA H 0.313375 0.918970 0.500099 0.051 Uiso 0.348(3) 1 calc R U P B -1
H3SB H 0.261503 0.880577 0.470343 0.051 Uiso 0.348(3) 1 calc R U P B -1
C4S C 0.3485(5) 0.7678(13) 0.4754(3) 0.054(2) Uani 0.348(3) 1 d D U P B -1
H4SA H 0.375373 0.826362 0.464028 0.080 Uiso 0.348(3) 1 calc R U P B -1
H4SB H 0.327992 0.698111 0.461871 0.080 Uiso 0.348(3) 1 calc R U P B -1
H4SC H 0.378009 0.728190 0.492428 0.080 Uiso 0.348(3) 1 calc R U P B -1
O1Q O 0.261(3) 0.775(7) 0.5031(11) 0.084(4) Uani 0.152(3) 1 d D U P B -2
C1Q C 0.213(2) 0.712(3) 0.5191(10) 0.156(10) Uani 0.152(3) 1 d D U P B -2
H1QA H 0.236418 0.654317 0.535363 0.188 Uiso 0.152(3) 1 calc R U P B -2
H1QB H 0.181081 0.657813 0.505269 0.188 Uiso 0.152(3) 1 calc R U P B -2
C2Q C 0.178(2) 0.824(4) 0.5320(12) 0.144(7) Uani 0.152(3) 1 d D U P B -2
H2QA H 0.132315 0.797663 0.535059 0.216 Uiso 0.152(3) 1 calc R U P B -2
H2QB H 0.176104 0.898873 0.517867 0.216 Uiso 0.152(3) 1 calc R U P B -2
H2QC H 0.203888 0.850056 0.551537 0.216 Uiso 0.152(3) 1 calc R U P B -2
C3Q C 0.2937(8) 0.7678(18) 0.4770(4) 0.0424(17) Uani 0.152(3) 1 d D U P B -2
H3QA H 0.271792 0.834121 0.462507 0.051 Uiso 0.152(3) 1 calc R U P B -2
H3QB H 0.282786 0.680356 0.467714 0.051 Uiso 0.152(3) 1 calc R U P B -2
C4Q C 0.3683(8) 0.786(3) 0.4780(7) 0.054(2) Uani 0.152(3) 1 d D U P B -2
H4QA H 0.384893 0.731391 0.462265 0.080 Uiso 0.152(3) 1 calc R U P B -2
H4QB H 0.391115 0.759707 0.498046 0.080 Uiso 0.152(3) 1 calc R U P B -2
H4QC H 0.378177 0.878903 0.474337 0.080 Uiso 0.152(3) 1 calc R U P B -2

loop_
_atom_site_aniso_label
_atom_site_aniso_U_11
_atom_site_aniso_U_22
_atom_site_aniso_U_33
_atom_site_aniso_U_23
_atom_site_aniso_U_13
_atom_site_aniso_U_12
Al1 0.0209(2) 0.0246(3) 0.0198(2) -0.0026(2) 0.00303(19) 0.0030(2)
O1 0.0320(7) 0.0277(7) 0.0312(7) 0.0001(5) 0.0053(6) 0.0054(5)
O2 0.0263(7) 0.0259(7) 0.0264(6) -0.0044(5) 0.0052(5) 0.0005(5)
N1 0.0243(7) 0.0255(8) 0.0194(7) -0.0042(6) 0.0038(6) 0.0022(6)
N2 0.0217(7) 0.0215(7) 0.0184(7) -0.0026(5) 0.0045(5) 0.0016(5)
N3 0.0254(9) 0.0329(10) 0.0230(9) -0.0021(7) 0.0012(7) 0.0060(7)
N4 0.0210(8) 0.0312(10) 0.0228(8) -0.0064(7) 0.0034(7) 0.0022(7)
N3' 0.0254(9) 0.0329(10) 0.0230(9) -0.0021(7) 0.0012(7) 0.0060(7)
N4' 0.0210(8) 0.0312(10) 0.0228(8) -0.0064(7) 0.0034(7) 0.0022(7)
C1 0.0238(8) 0.0239(9) 0.0227(8) -0.0025(6) 0.0043(7) 0.0016(7)
C2 0.0212(8) 0.0208(8) 0.0225(8) -0.0009(6) 0.0027(6) 0.0005(6)
C3 0.0206(8) 0.0218(8) 0.0244(8) 0.0000(6) 0.0027(6) -0.0006(6)
C4 0.0234(9) 0.0218(8) 0.0290(9) -0.0015(7) 0.0051(7) 0.0000(7)
C5 0.0230(9) 0.0270(9) 0.0279(9) -0.0029(7) 0.0060(7) 0.0020(7)
C6 0.0268(10) 0.0389(11) 0.0331(10) -0.0075(8) 0.0076(8) 0.0012(8)
C7 0.0265(10) 0.0443(12) 0.0476(12) -0.0119(10) 0.0145(9) 0.0016(9)
C8 0.0207(9) 0.0353(11) 0.0498(12) -0.0064(9) 0.0067(8) 0.0019(8)
C9 0.0228(9) 0.0254(9) 0.0381(10) -0.0001(8) 0.0035(7) 0.0005(7)
C10 0.0235(9) 0.0302(10) 0.0402(11) 0.0024(8) -0.0022(8) -0.0017(7)
C11 0.0298(9) 0.0279(9) 0.0283(9) 0.0026(7) -0.0038(7) -0.0034(8)
C12 0.0264(9) 0.0238(9) 0.0254(8) 0.0019(7) 0.0013(7) -0.0013(7)
C13 0.0213(8) 0.0333(10) 0.0193(8) -0.0063(7) 0.0027(6) 0.0046(7)
C14 0.0264(9) 0.0341(10) 0.0222(8) -0.0038(7) 0.0052(7) 0.0033(7)
C15 0.0354(11) 0.0433(12) 0.0242(9) -0.0001(8) 0.0088(8) 0.0054(9)
C16 0.0403(12) 0.0468(13) 0.0226(9) -0.0104(8) 0.0067(8) 0.0084(9)
C17 0.0364(11) 0.0339(11) 0.0292(10) -0.0094(8) 0.0053(8) 0.0092(8)
C18 0.0263(9) 0.0303(10) 0.0257(9) -0.0044(7) 0.0024(7) 0.0077(7)
C19 0.0411(12) 0.0335(11) 0.0294(10) -0.0016(8) 0.0116(9) -0.0002(8)
C20 0.0591(15) 0.0383(13) 0.0452(13) 0.0023(10) 0.0062(11) 0.0093(11)
C21 0.0486(14) 0.0392(13) 0.0644(16) 0.0016(11) 0.0013(12) -0.0087(11)
C22 0.0387(11) 0.0272(10) 0.0291(10) -0.0035(8) 0.0031(8) 0.0058(8)
C23 0.0528(14) 0.0338(12) 0.0444(13) -0.0021(9) 0.0021(10) -0.0037(10)
C24 0.0516(14) 0.0394(13) 0.0512(14) 0.0044(10) 0.0009(11) 0.0164(11)
C25 0.0197(8) 0.0247(8) 0.0192(8) -0.0035(6) 0.0032(6) 0.0001(6)
C26 0.0233(9) 0.0239(9) 0.0258(9) -0.0033(7) 0.0051(7) -0.0006(7)
C27 0.0331(10) 0.0268(9) 0.0296(10) -0.0100(7) 0.0057(8) -0.0022(8)
C28 0.0388(11) 0.0396(11) 0.0224(9) -0.0091(8) 0.0083(8) -0.0035(9)
C29 0.0357(10) 0.0317(10) 0.0220(8) -0.0015(7) 0.0063(7) -0.0044(8)
C30 0.0244(9) 0.0244(9) 0.0234(8) -0.0008(7) 0.0025(7) -0.0022(7)
C31 0.0349(10) 0.0220(9) 0.0302(9) -0.0021(7) 0.0084(8) -0.0005(7)
C32 0.0329(11) 0.0305(11) 0.0438(12) 0.0021(8) 0.0016(9) 0.0006(8)
C33 0.0322(11) 0.0313(11) 0.0679(15) 0.0115(10) 0.0089(10) -0.0016(9)
C34 0.0326(10) 0.0231(9) 0.0226(8) 0.0000(7) 0.0025(7) -0.0029(7)
C35 0.0354(11) 0.0281(10) 0.0404(11) 0.0014(8) 0.0030(9) -0.0061(8)
C36 0.0354(11) 0.0268(10) 0.0423(11) 0.0009(8) 0.0016(9) -0.0002(8)
C37 0.0293(11) 0.0337(12) 0.0292(11) 0.0000(9) 0.0019(9) 0.0084(9)
C38 0.0282(12) 0.0433(14) 0.0235(10) -0.0075(10) -0.0025(9) 0.0079(10)
C39 0.0429(14) 0.0531(16) 0.0411(14) 0.0012(12) -0.0095(11) 0.0070(12)
C40 0.0415(14) 0.0505(16) 0.0336(12) -0.0061(11) 0.0032(10) -0.0042(11)
C41 0.0377(13) 0.0542(16) 0.0311(12) -0.0124(11) -0.0002(10) 0.0052(11)
C42 0.0251(11) 0.0333(12) 0.0225(10) -0.0041(8) 0.0034(8) -0.0029(9)
C43 0.0196(10) 0.0434(16) 0.0339(14) -0.0134(11) 0.0053(9) 0.0039(10)
C44 0.0443(15) 0.0607(17) 0.0429(14) -0.0145(13) -0.0002(12) 0.0229(13)
C45 0.0323(14) 0.0383(15) 0.0310(13) -0.0081(11) 0.0119(10) -0.0009(11)
C46 0.0389(15) 0.0615(18) 0.0754(19) -0.0327(15) 0.0208(15) -0.0091(13)
C37' 0.0293(11) 0.0337(12) 0.0292(11) 0.0000(9) 0.0019(9) 0.0084(9)
C38' 0.0282(12) 0.0433(14) 0.0235(10) -0.0075(10) -0.0025(9) 0.0079(10)
C39' 0.0429(14) 0.0531(16) 0.0411(14) 0.0012(12) -0.0095(11) 0.0070(12)
C40' 0.0415(14) 0.0505(16) 0.0336(12) -0.0061(11) 0.0032(10) -0.0042(11)
C41' 0.0377(13) 0.0542(16) 0.0311(12) -0.0124(11) -0.0002(10) 0.0052(11)
C42' 0.0251(11) 0.0333(12) 0.0225(10) -0.0041(8) 0.0034(8) -0.0029(9)
C43' 0.0196(10) 0.0434(16) 0.0339(14) -0.0134(11) 0.0053(9) 0.0039(10)
C44' 0.0443(15) 0.0607(17) 0.0429(14) -0.0145(13) -0.0002(12) 0.0229(13)
C45' 0.0323(14) 0.0383(15) 0.0310(13) -0.0081(11) 0.0119(10) -0.0009(11)
C46' 0.0389(15) 0.0615(18) 0.0754(19) -0.0327(15) 0.0208(15) -0.0091(13)
O1S 0.076(5) 0.106(8) 0.070(5) -0.013(4) 0.014(4) 0.010(5)
C1S 0.157(11) 0.159(12) 0.152(11) 0.012(7) 0.014(7) 0.003(7)
C2S 0.142(8) 0.149(8) 0.142(8) -0.002(4) 0.028(4) -0.002(4)
C3S 0.044(3) 0.034(3) 0.044(4) -0.007(3) -0.013(3) 0.000(3)
C4S 0.055(4) 0.059(3) 0.048(3) -0.004(2) 0.015(3) -0.007(3)
O1Q 0.076(5) 0.106(8) 0.070(5) -0.013(4) 0.014(4) 0.010(5)
C1Q 0.157(11) 0.159(12) 0.152(11) 0.012(7) 0.014(7) 0.003(7)
C2Q 0.142(8) 0.149(8) 0.142(8) -0.002(4) 0.028(4) -0.002(4)
C3Q 0.044(3) 0.034(3) 0.044(4) -0.007(3) -0.013(3) 0.000(3)
C4Q 0.055(4) 0.059(3) 0.048(3) -0.004(2) 0.015(3) -0.007(3)

loop_
_atom_type_symbol
_atom_type_description
_atom_type_scat_dispersion_real
_atom_type_scat_dispersion_imag
_atom_type_scat_source
C C 0.0033 0.0016 'International Tables Vol C Tables 4.2.6.8 and 6.1.1.4'
H H 0.0000 0.0000 'International Tables Vol C Tables 4.2.6.8 and 6.1.1.4'
N N 0.0061 0.0033 'International Tables Vol C Tables 4.2.6.8 and 6.1.1.4'
O O 0.0106 0.0060 'International Tables Vol C Tables 4.2.6.8 and 6.1.1.4'
Al Al 0.0645 0.0514 'International Tables Vol C Tables 4.2.6.8 and 6.1.1.4'

loop_
_geom_angle_atom_site_label_1
_geom_angle_atom_site_label_2
_geom_angle_atom_site_label_3
_geom_angle
_geom_angle_site_symmetry_1
_geom_angle_site_symmetry_3
_geom_angle_publ_flag
O2 Al1 O1 158.90(6) . . ?
O2 Al1 N2 99.06(6) . . ?
O1 Al1 N2 97.09(6) . . ?
O2 Al1 N1 95.89(6) . . ?
O1 Al1 N1 99.46(6) . . ?
N2 Al1 N1 83.08(6) . . ?
O2 Al1 N3 98.23(7) . . ?
O1 Al1 N3 65.72(7) . . ?
N2 Al1 N3 162.63(7) . . ?
N1 Al1 N3 96.82(7) . . ?
O2 Al1 N4 66.84(6) . . ?
O1 Al1 N4 98.44(7) . . ?
N2 Al1 N4 94.67(6) . . ?
N1 Al1 N4 162.10(7) . . ?
N3 Al1 N4 90.57(7) . . ?
O2 Al1 N3' 96.9(2) . . ?
O1 Al1 N3' 67.2(2) . . ?
N2 Al1 N3' 98.7(2) . . ?
N1 Al1 N3' 166.7(2) . . ?
O2 Al1 N4' 63.8(2) . . ?
O1 Al1 N4' 100.7(2) . . ?
N2 Al1 N4' 162.2(2) . . ?
N1 Al1 N4' 93.4(2) . . ?
N3' Al1 N4' 88.8(3) . . ?
O2 Al1 C37' 127.80(18) . . ?
O1 Al1 C37' 33.87(15) . . ?
N2 Al1 C37' 103.4(3) . . ?
N1 Al1 C37' 132.94(16) . . ?
N3' Al1 C37' 33.77(14) . . ?
N4' Al1 C37' 91.8(3) . . ?
O2 Al1 C42 33.56(6) . . ?
O1 Al1 C42 129.66(7) . . ?
N2 Al1 C42 99.71(7) . . ?
N1 Al1 C42 129.42(7) . . ?
N3 Al1 C42 93.76(8) . . ?
N4 Al1 C42 33.34(7) . . ?
O2 Al1 C37 129.83(7) . . ?
O1 Al1 C37 32.57(6) . . ?
N2 Al1 C37 129.65(7) . . ?
N1 Al1 C37 100.58(7) . . ?
N3 Al1 C37 33.17(7) . . ?
N4 Al1 C37 94.52(8) . . ?
C42 Al1 C37 114.23(8) . . ?
O2 Al1 C42' 31.61(14) . . ?
O1 Al1 C42' 130.92(17) . . ?
N2 Al1 C42' 130.65(15) . . ?
N1 Al1 C42' 97.2(2) . . ?
N3' Al1 C42' 91.6(3) . . ?
N4' Al1 C42' 32.30(14) . . ?
C37' Al1 C42' 111.1(3) . . ?
C37 O1 Al1 93.42(13) . . ?
C37' O1 Al1 90.6(4) . . ?
C42' O2 Al1 96.7(4) . . ?
C42 O2 Al1 91.94(12) . . ?
C1 N1 C13 117.22(14) . . ?
C1 N1 Al1 111.24(11) . . ?
C13 N1 Al1 131.39(11) . . ?
C2 N2 C25 117.11(14) . . ?
C2 N2 Al1 111.32(11) . . ?
C25 N2 Al1 131.56(11) . . ?
C37 N3 C38 124.98(19) . . ?
C37 N3 Al1 85.93(13) . . ?
C38 N3 Al1 148.57(15) . . ?
C42 N4 C43 123.55(19) . . ?
C42 N4 Al1 85.05(13) . . ?
C43 N4 Al1 150.46(16) . . ?
C37' N3' C38' 125.3(7) . . ?
C37' N3' Al1 83.6(5) . . ?
C38' N3' Al1 150.5(7) . . ?
C42' N4' C43' 122.6(7) . . ?
C42' N4' Al1 87.5(4) . . ?
C43' N4' Al1 149.4(6) . . ?
N1 C1 C2 117.02(15) . . ?
N1 C1 C5 134.63(16) . . ?
C2 C1 C5 108.35(15) . . ?
N2 C2 C1 117.33(15) . . ?
N2 C2 C3 134.14(15) . . ?
C1 C2 C3 108.52(14) . . ?
C12 C3 C4 118.49(16) . . ?
C12 C3 C2 136.16(16) . . ?
C4 C3 C2 105.35(14) . . ?
C9 C4 C5 124.27(16) . . ?
C9 C4 C3 123.74(16) . . ?
C5 C4 C3 111.97(15) . . ?
C6 C5 C4 118.11(17) . . ?
C6 C5 C1 136.07(17) . . ?
C4 C5 C1 105.80(14) . . ?
C5 C6 C7 118.52(18) . . ?
C5 C6 H6A 120.7 . . ?
C7 C6 H6A 120.7 . . ?
C8 C7 C6 122.88(18) . . ?
C8 C7 H7A 118.6 . . ?
C6 C7 H7A 118.6 . . ?
C7 C8 C9 120.07(18) . . ?
C7 C8 H8A 120.0 . . ?
C9 C8 H8A 120.0 . . ?
C4 C9 C10 116.47(17) . . ?
C4 C9 C8 116.14(17) . . ?
C10 C9 C8 127.35(17) . . ?
C11 C10 C9 120.07(17) . . ?
C11 C10 H10A 120.0 . . ?
C9 C10 H10A 120.0 . . ?
C10 C11 C12 122.98(17) . . ?
C10 C11 H11A 118.5 . . ?
C12 C11 H11A 118.5 . . ?
C3 C12 C11 118.25(17) . . ?
C3 C12 H12A 120.9 . . ?
C11 C12 H12A 120.9 . . ?
C14 C13 C18 121.48(16) . . ?
C14 C13 N1 119.30(16) . . ?
C18 C13 N1 119.22(16) . . ?
C15 C14 C13 118.25(18) . . ?
C15 C14 C19 119.91(17) . . ?
C13 C14 C19 121.80(16) . . ?
C16 C15 C14 121.14(19) . . ?
C16 C15 H15A 119.4 . . ?
C14 C15 H15A 119.4 . . ?
C17 C16 C15 119.76(17) . . ?
C17 C16 H16A 120.1 . . ?
C15 C16 H16A 120.1 . . ?
C16 C17 C18 121.63(19) . . ?
C16 C17 H17A 119.2 . . ?
C18 C17 H17A 119.2 . . ?
C17 C18 C13 117.71(18) . . ?
C17 C18 C22 119.38(17) . . ?
C13 C18 C22 122.90(16) . . ?
C14 C19 C20 112.58(17) . . ?
C14 C19 C21 110.59(17) . . ?
C20 C19 C21 109.24(19) . . ?
C14 C19 H19A 108.1 . . ?
C20 C19 H19A 108.1 . . ?
C21 C19 H19A 108.1 . . ?
C19 C20 H20A 109.5 . . ?
C19 C20 H20B 109.5 . . ?
H20A C20 H20B 109.5 . . ?
C19 C20 H20C 109.5 . . ?
H20A C20 H20C 109.5 . . ?
H20B C20 H20C 109.5 . . ?
C19 C21 H21A 109.5 . . ?
C19 C21 H21B 109.5 . . ?
H21A C21 H21B 109.5 . . ?
C19 C21 H21C 109.5 . . ?
H21A C21 H21C 109.5 . . ?
H21B C21 H21C 109.5 . . ?
C18 C22 C23 112.41(17) . . ?
C18 C22 C24 110.83(17) . . ?
C23 C22 C24 110.14(18) . . ?
C18 C22 H22A 107.8 . . ?
C23 C22 H22A 107.8 . . ?
C24 C22 H22A 107.8 . . ?
C22 C23 H23A 109.5 . . ?
C22 C23 H23B 109.5 . . ?
H23A C23 H23B 109.5 . . ?
C22 C23 H23C 109.5 . . ?
H23A C23 H23C 109.5 . . ?
H23B C23 H23C 109.5 . . ?
C22 C24 H24A 109.5 . . ?
C22 C24 H24B 109.5 . . ?
H24A C24 H24B 109.5 . . ?
C22 C24 H24C 109.5 . . ?
H24A C24 H24C 109.5 . . ?
H24B C24 H24C 109.5 . . ?
C30 C25 C26 121.09(15) . . ?
C30 C25 N2 119.73(15) . . ?
C26 C25 N2 119.16(15) . . ?
C27 C26 C25 118.14(16) . . ?
C27 C26 C31 119.24(16) . . ?
C25 C26 C31 122.60(15) . . ?
C28 C27 C26 121.34(17) . . ?
C28 C27 H27A 119.3 . . ?
C26 C27 H27A 119.3 . . ?
C27 C28 C29 119.88(17) . . ?
C27 C28 H28A 120.1 . . ?
C29 C28 H28A 120.1 . . ?
C28 C29 C30 121.10(17) . . ?
C28 C29 H29A 119.5 . . ?
C30 C29 H29A 119.5 . . ?
C29 C30 C25 118.45(16) . . ?
C29 C30 C34 119.62(16) . . ?
C25 C30 C34 121.91(15) . . ?
C26 C31 C33 111.05(16) . . ?
C26 C31 C32 111.34(16) . . ?
C33 C31 C32 109.92(16) . . ?
C26 C31 H31A 108.1 . . ?
C33 C31 H31A 108.1 . . ?
C32 C31 H31A 108.1 . . ?
C31 C32 H32A 109.5 . . ?
C31 C32 H32B 109.5 . . ?
H32A C32 H32B 109.5 . . ?
C31 C32 H32C 109.5 . . ?
H32A C32 H32C 109.5 . . ?
H32B C32 H32C 109.5 . . ?
C31 C33 H33A 109.5 . . ?
C31 C33 H33B 109.5 . . ?
H33A C33 H33B 109.5 . . ?
C31 C33 H33C 109.5 . . ?
H33A C33 H33C 109.5 . . ?
H33B C33 H33C 109.5 . . ?
C30 C34 C35 112.09(15) . . ?
C30 C34 C36 110.63(15) . . ?
C35 C34 C36 110.52(16) . . ?
C30 C34 H34A 107.8 . . ?
C35 C34 H34A 107.8 . . ?
C36 C34 H34A 107.8 . . ?
C34 C35 H35A 109.5 . . ?
C34 C35 H35B 109.5 . . ?
H35A C35 H35B 109.5 . . ?
C34 C35 H35C 109.5 . . ?
H35A C35 H35C 109.5 . . ?
H35B C35 H35C 109.5 . . ?
C34 C36 H36A 109.5 . . ?
C34 C36 H36B 109.5 . . ?
H36A C36 H36B 109.5 . . ?
C34 C36 H36C 109.5 . . ?
H36A C36 H36C 109.5 . . ?
H36B C36 H36C 109.5 . . ?
O1 C37 N3 114.9(2) . . ?
O1 C37 Al1 54.01(10) . . ?
N3 C37 Al1 60.90(12) . . ?
O1 C37 H37A 122.6 . . ?
N3 C37 H37A 122.6 . . ?
Al1 C37 H37A 176.0 . . ?
N3 C38 C39 112.3(2) . . ?
N3 C38 C40 108.94(18) . . ?
C39 C38 C40 109.6(2) . . ?
N3 C38 C41 107.88(18) . . ?
C39 C38 C41 109.7(2) . . ?
C40 C38 C41 108.4(2) . . ?
C38 C39 H39A 109.5 . . ?
C38 C39 H39B 109.5 . . ?
H39A C39 H39B 109.5 . . ?
C38 C39 H39C 109.5 . . ?
H39A C39 H39C 109.5 . . ?
H39B C39 H39C 109.5 . . ?
C38 C40 H40A 109.5 . . ?
C38 C40 H40B 109.5 . . ?
H40A C40 H40B 109.5 . . ?
C38 C40 H40C 109.5 . . ?
H40A C40 H40C 109.5 . . ?
H40B C40 H40C 109.5 . . ?
C38 C41 H41A 109.5 . . ?
C38 C41 H41B 109.5 . . ?
H41A C41 H41B 109.5 . . ?
C38 C41 H41C 109.5 . . ?
H41A C41 H41C 109.5 . . ?
H41B C41 H41C 109.5 . . ?
N4 C42 O2 115.97(19) . . ?
N4 C42 Al1 61.61(12) . . ?
O2 C42 Al1 54.50(10) . . ?
N4 C42 H42A 122.0 . . ?
O2 C42 H42A 122.0 . . ?
Al1 C42 H42A 174.9 . . ?
N4 C43 C44 107.81(19) . . ?
N4 C43 C45 109.6(2) . . ?
C44 C43 C45 108.9(2) . . ?
N4 C43 C46 111.2(2) . . ?
C44 C43 C46 110.2(2) . . ?
C45 C43 C46 109.1(2) . . ?
C43 C44 H44A 109.5 . . ?
C43 C44 H44B 109.5 . . ?
H44A C44 H44B 109.5 . . ?
C43 C44 H44C 109.5 . . ?
H44A C44 H44C 109.5 . . ?
H44B C44 H44C 109.5 . . ?
C43 C45 H45A 109.5 . . ?
C43 C45 H45B 109.5 . . ?
H45A C45 H45B 109.5 . . ?
C43 C45 H45C 109.5 . . ?
H45A C45 H45C 109.5 . . ?
H45B C45 H45C 109.5 . . ?
C43 C46 H46A 109.5 . . ?
C43 C46 H46B 109.5 . . ?
H46A C46 H46B 109.5 . . ?
C43 C46 H46C 109.5 . . ?
H46A C46 H46C 109.5 . . ?
H46B C46 H46C 109.5 . . ?
O1 C37' N3' 117.2(7) . . ?
O1 C37' Al1 55.5(3) . . ?
N3' C37' Al1 62.6(5) . . ?
O1 C37' H37B 121.4 . . ?
N3' C37' H37B 121.4 . . ?
Al1 C37' H37B 169.7 . . ?
N3' C38' C40' 114.9(9) . . ?
N3' C38' C39' 107.0(9) . . ?
C40' C38' C39' 109.2(6) . . ?
N3' C38' C41' 106.8(13) . . ?
C40' C38' C41' 109.7(7) . . ?
C39' C38' C41' 109.0(7) . . ?
C38' C39' H39D 109.5 . . ?
C38' C39' H39E 109.5 . . ?
H39D C39' H39E 109.5 . . ?
C38' C39' H39F 109.5 . . ?
H39D C39' H39F 109.5 . . ?
H39E C39' H39F 109.5 . . ?
C38' C40' H40D 109.5 . . ?
C38' C40' H40E 109.5 . . ?
H40D C40' H40E 109.5 . . ?
C38' C40' H40F 109.5 . . ?
H40D C40' H40F 109.5 . . ?
H40E C40' H40F 109.5 . . ?
C38' C41' H41D 109.5 . . ?
C38' C41' H41E 109.5 . . ?
H41D C41' H41E 109.5 . . ?
C38' C41' H41F 109.5 . . ?
H41D C41' H41F 109.5 . . ?
H41E C41' H41F 109.5 . . ?
O2 C42' N4' 111.7(6) . . ?
O2 C42' Al1 51.6(3) . . ?
N4' C42' Al1 60.3(4) . . ?
O2 C42' H42B 124.2 . . ?
N4' C42' H42B 124.2 . . ?
Al1 C42' H42B 174.0 . . ?
N4' C43' C46' 112.7(9) . . ?
N4' C43' C44' 107.0(8) . . ?
C46' C43' C44' 110.7(6) . . ?
N4' C43' C45' 108.6(7) . . ?
C46' C43' C45' 108.8(6) . . ?
C44' C43' C45' 108.9(6) . . ?
C43' C44' H44D 109.5 . . ?
C43' C44' H44E 109.5 . . ?
H44D C44' H44E 109.5 . . ?
C43' C44' H44F 109.5 . . ?
H44D C44' H44F 109.5 . . ?
H44E C44' H44F 109.5 . . ?
C43' C45' H45D 109.5 . . ?
C43' C45' H45E 109.5 . . ?
H45D C45' H45E 109.5 . . ?
C43' C45' H45F 109.5 . . ?
H45D C45' H45F 109.5 . . ?
H45E C45' H45F 109.5 . . ?
C43' C46' H46D 109.5 . . ?
C43' C46' H46E 109.5 . . ?
H46D C46' H46E 109.5 . . ?
C43' C46' H46F 109.5 . . ?
H46D C46' H46F 109.5 . . ?
H46E C46' H46F 109.5 . . ?
C3S O1S C1S 105(2) . . ?
O1S C1S C2S 107.1(19) . . ?
O1S C1S H1SA 110.3 . . ?
C2S C1S H1SA 110.3 . . ?
O1S C1S H1SB 110.3 . . ?
C2S C1S H1SB 110.3 . . ?
H1SA C1S H1SB 108.6 . . ?
C1S C2S H2SA 109.5 . . ?
C1S C2S H2SB 109.5 . . ?
H2SA C2S H2SB 109.5 . . ?
C1S C2S H2SC 109.5 . . ?
H2SA C2S H2SC 109.5 . . ?
H2SB C2S H2SC 109.5 . . ?
O1S C3S C4S 104.4(14) . . ?
O1S C3S H3SA 110.9 . . ?
C4S C3S H3SA 110.9 . . ?
O1S C3S H3SB 110.9 . . ?
C4S C3S H3SB 110.9 . . ?
H3SA C3S H3SB 108.9 . . ?
C3S C4S H4SA 109.5 . . ?
C3S C4S H4SB 109.5 . . ?
H4SA C4S H4SB 109.5 . . ?
C3S C4S H4SC 109.5 . . ?
H4SA C4S H4SC 109.5 . . ?
H4SB C4S H4SC 109.5 . . ?
C3Q O1Q C1Q 144(6) . . ?
O1Q C1Q C2Q 103(4) . . ?
O1Q C1Q H1QA 111.2 . . ?
C2Q C1Q H1QA 111.2 . . ?
O1Q C1Q H1QB 111.2 . . ?
C2Q C1Q H1QB 111.2 . . ?
H1QA C1Q H1QB 109.2 . . ?
C1Q C2Q H2QA 109.5 . . ?
C1Q C2Q H2QB 109.5 . . ?
H2QA C2Q H2QB 109.5 . . ?
C1Q C2Q H2QC 109.5 . . ?
H2QA C2Q H2QC 109.5 . . ?
H2QB C2Q H2QC 109.5 . . ?
O1Q C3Q C4Q 123(3) . . ?
O1Q C3Q H3QA 106.7 . . ?
C4Q C3Q H3QA 106.7 . . ?
O1Q C3Q H3QB 106.7 . . ?
C4Q C3Q H3QB 106.7 . . ?
H3QA C3Q H3QB 106.6 . . ?
C3Q C4Q H4QA 109.5 . . ?
C3Q C4Q H4QB 109.5 . . ?
H4QA C4Q H4QB 109.5 . . ?
C3Q C4Q H4QC 109.5 . . ?
H4QA C4Q H4QC 109.5 . . ?
H4QB C4Q H4QC 109.5 . . ?

loop_
_geom_bond_atom_site_label_1
_geom_bond_atom_site_label_2
_geom_bond_distance
_geom_bond_site_symmetry_2
_geom_bond_publ_flag
Al1 O2 1.9017(14) . ?
Al1 O1 1.9023(14) . ?
Al1 N2 1.9914(15) . ?
Al1 N1 1.9992(15) . ?
Al1 N3 2.0559(18) . ?
Al1 N4 2.0614(17) . ?
Al1 N3' 2.062(8) . ?
Al1 N4' 2.093(7) . ?
Al1 C37' 2.307(8) . ?
Al1 C42 2.335(2) . ?
Al1 C37 2.347(2) . ?
Al1 C42' 2.408(7) . ?
O1 C37 1.266(2) . ?
O1 C37' 1.286(4) . ?
O2 C42' 1.271(4) . ?
O2 C42 1.291(2) . ?
N1 C1 1.328(2) . ?
N1 C13 1.439(2) . ?
N2 C2 1.328(2) . ?
N2 C25 1.435(2) . ?
N3 C37 1.287(3) . ?
N3 C38 1.483(2) . ?
N4 C42 1.288(3) . ?
N4 C43 1.486(2) . ?
N3' C37' 1.290(5) . ?
N3' C38' 1.487(4) . ?
N4' C42' 1.288(5) . ?
N4' C43' 1.487(4) . ?
C1 C2 1.433(2) . ?
C1 C5 1.465(2) . ?
C2 C3 1.469(2) . ?
C3 C12 1.373(2) . ?
C3 C4 1.428(2) . ?
C4 C9 1.391(2) . ?
C4 C5 1.421(2) . ?
C5 C6 1.377(2) . ?
C6 C7 1.419(3) . ?
C6 H6A 0.9500 . ?
C7 C8 1.370(3) . ?
C7 H7A 0.9500 . ?
C8 C9 1.424(3) . ?
C8 H8A 0.9500 . ?
C9 C10 1.422(3) . ?
C10 C11 1.368(3) . ?
C10 H10A 0.9500 . ?
C11 C12 1.424(3) . ?
C11 H11A 0.9500 . ?
C12 H12A 0.9500 . ?
C13 C14 1.405(3) . ?
C13 C18 1.405(3) . ?
C14 C15 1.392(2) . ?
C14 C19 1.520(3) . ?
C15 C16 1.386(3) . ?
C15 H15A 0.9500 . ?
C16 C17 1.376(3) . ?
C16 H16A 0.9500 . ?
C17 C18 1.398(2) . ?
C17 H17A 0.9500 . ?
C18 C22 1.523(3) . ?
C19 C20 1.521(3) . ?
C19 C21 1.532(3) . ?
C19 H19A 1.0000 . ?
C20 H20A 0.9800 . ?
C20 H20B 0.9800 . ?
C20 H20C 0.9800 . ?
C21 H21A 0.9800 . ?
C21 H21B 0.9800 . ?
C21 H21C 0.9800 . ?
C22 C23 1.528(3) . ?
C22 C24 1.531(3) . ?
C22 H22A 1.0000 . ?
C23 H23A 0.9800 . ?
C23 H23B 0.9800 . ?
C23 H23C 0.9800 . ?
C24 H24A 0.9800 . ?
C24 H24B 0.9800 . ?
C24 H24C 0.9800 . ?
C25 C30 1.405(2) . ?
C25 C26 1.406(2) . ?
C26 C27 1.394(2) . ?
C26 C31 1.518(2) . ?
C27 C28 1.381(3) . ?
C27 H27A 0.9500 . ?
C28 C29 1.382(3) . ?
C28 H28A 0.9500 . ?
C29 C30 1.392(2) . ?
C29 H29A 0.9500 . ?
C30 C34 1.518(2) . ?
C31 C33 1.527(3) . ?
C31 C32 1.528(3) . ?
C31 H31A 1.0000 . ?
C32 H32A 0.9800 . ?
C32 H32B 0.9800 . ?
C32 H32C 0.9800 . ?
C33 H33A 0.9800 . ?
C33 H33B 0.9800 . ?
C33 H33C 0.9800 . ?
C34 C35 1.531(3) . ?
C34 C36 1.536(3) . ?
C34 H34A 1.0000 . ?
C35 H35A 0.9800 . ?
C35 H35B 0.9800 . ?
C35 H35C 0.9800 . ?
C36 H36A 0.9800 . ?
C36 H36B 0.9800 . ?
C36 H36C 0.9800 . ?
C37 H37A 0.9500 . ?
C38 C39 1.516(3) . ?
C38 C40 1.524(3) . ?
C38 C41 1.527(3) . ?
C39 H39A 0.9800 . ?
C39 H39B 0.9800 . ?
C39 H39C 0.9800 . ?
C40 H40A 0.9800 . ?
C40 H40B 0.9800 . ?
C40 H40C 0.9800 . ?
C41 H41A 0.9800 . ?
C41 H41B 0.9800 . ?
C41 H41C 0.9800 . ?
C42 H42A 0.9500 . ?
C43 C44 1.519(3) . ?
C43 C45 1.524(3) . ?
C43 C46 1.531(3) . ?
C44 H44A 0.9800 . ?
C44 H44B 0.9800 . ?
C44 H44C 0.9800 . ?
C45 H45A 0.9800 . ?
C45 H45B 0.9800 . ?
C45 H45C 0.9800 . ?
C46 H46A 0.9800 . ?
C46 H46B 0.9800 . ?
C46 H46C 0.9800 . ?
C37' H37B 0.9500 . ?
C38' C40' 1.519(5) . ?
C38' C39' 1.522(5) . ?
C38' C41' 1.523(5) . ?
C39' H39D 0.9800 . ?
C39' H39E 0.9800 . ?
C39' H39F 0.9800 . ?
C40' H40D 0.9800 . ?
C40' H40E 0.9800 . ?
C40' H40F 0.9800 . ?
C41' H41D 0.9800 . ?
C41' H41E 0.9800 . ?
C41' H41F 0.9800 . ?
C42' H42B 0.9500 . ?
C43' C46' 1.518(5) . ?
C43' C44' 1.521(5) . ?
C43' C45' 1.523(5) . ?
C44' H44D 0.9800 . ?
C44' H44E 0.9800 . ?
C44' H44F 0.9800 . ?
C45' H45D 0.9800 . ?
C45' H45E 0.9800 . ?
C45' H45F 0.9800 . ?
C46' H46D 0.9800 . ?
C46' H46E 0.9800 . ?
C46' H46F 0.9800 . ?
O1S C3S 1.401(18) . ?
O1S C1S 1.402(18) . ?
C1S C2S 1.485(10) . ?
C1S H1SA 0.9900 . ?
C1S H1SB 0.9900 . ?
C2S H2SA 0.9800 . ?
C2S H2SB 0.9800 . ?
C2S H2SC 0.9800 . ?
C3S C4S 1.485(9) . ?
C3S H3SA 0.9900 . ?
C3S H3SB 0.9900 . ?
C4S H4SA 0.9800 . ?
C4S H4SB 0.9800 . ?
C4S H4SC 0.9800 . ?
O1Q C3Q 1.402(18) . ?
O1Q C1Q 1.403(18) . ?
C1Q C2Q 1.490(10) . ?
C1Q H1QA 0.9900 . ?
C1Q H1QB 0.9900 . ?
C2Q H2QA 0.9800 . ?
C2Q H2QB 0.9800 . ?
C2Q H2QC 0.9800 . ?
C3Q C4Q 1.486(10) . ?
C3Q H3QA 0.9900 . ?
C3Q H3QB 0.9900 . ?
C4Q H4QA 0.9800 . ?
C4Q H4QB 0.9800 . ?
C4Q H4QC 0.9800 . ?
